data_7027086
loop_
_publ_author_name
'Sokolov, Maxim'
'Imoto, Hideo'
'Saito, Taro'
'Fedorov, Vladimir'

_publ_section_title
;
 Substitution of bridging S2 ligands in the [Nb2(\m-S2)2]4+ core: a simple
 route to [Nb2(Se2)2]4+, [Nb2(S)(Te2)]4+ and [Nb2(S)2]4+
;
_journal_issue 1
_journal_name_full 'Journal of the Chemical Society, Dalton Transactions'
_journal_page_first 85
_journal_paper_doi 10.1039/a806627b
_journal_year 1999
_chemical_formula_moiety 'C20 H40 N4 Nb2 S12 '
_chemical_formula_structural 'Nb2 (S2)2 (S2 C N (C2 H5)2)4'
_chemical_formula_sum 'C20 H40 N4 Nb2 S12'
_chemical_formula_weight 907.10
_space_group_IT_number 15
_symmetry_cell_setting monoclinic
_symmetry_Int_Tables_number 15
_symmetry_space_group_name_Hall '-C 2yc'
_symmetry_space_group_name_H-M 'C 1 2/c 1'
_cell_angle_alpha 90
_cell_angle_beta 94.460(9)
_cell_angle_gamma 90
_cell_formula_units_Z 4
_cell_length_a 24.010(3)
_cell_length_b 6.957(4)
_cell_length_c 21.172(2)
_cell_measurement_reflns_used 25
_cell_measurement_temperature 295.2
_cell_measurement_theta_max 16.2
_cell_measurement_theta_min 12.2
_cell_volume 3526(2)
_computing_cell_refinement 'MSC/AFC Diffractometer Control'
_computing_data_collection 'MSC/AFC Diffractometer Control'
_computing_data_reduction teXsan
_computing_structure_refinement teXsan
_computing_structure_solution 'DIRDIF92 (PATTY)'
_diffrn_ambient_temperature 295.2
_diffrn_measurement_device 'Rigaku AFC5R'
_diffrn_measurement_method \w-2\q
_diffrn_orient_matrix_UB_11 -0.03365
_diffrn_orient_matrix_UB_12 0.01092
_diffrn_orient_matrix_UB_13 -0.03073
_diffrn_orient_matrix_UB_21 -0.02468
_diffrn_orient_matrix_UB_22 -0.02667
_diffrn_orient_matrix_UB_23 0.03491
_diffrn_orient_matrix_UB_31 -0.00206
_diffrn_orient_matrix_UB_32 0.14081
_diffrn_orient_matrix_UB_33 0.00900
_diffrn_radiation_detector 'scintillation counter'
_diffrn_radiation_monochromator graphite
_diffrn_radiation_source 'Rigaku rotating anode'
_diffrn_radiation_type 'Mo K\a'
_diffrn_radiation_wavelength 0.7107
_diffrn_reflns_av_R_equivalents 0.108
_diffrn_reflns_av_sigmaI/netI 0.103
_diffrn_reflns_limit_h_max 31
_diffrn_reflns_limit_h_min 0
_diffrn_reflns_limit_k_max 9
_diffrn_reflns_limit_k_min 0
_diffrn_reflns_limit_l_max 27
_diffrn_reflns_limit_l_min -27
_diffrn_reflns_number 4479
_diffrn_reflns_reduction_process 'Lp corrections applied'
_diffrn_reflns_theta_max 27.50
_diffrn_reflns_theta_min 2.67
_diffrn_standards_decay_% -0.19
_diffrn_standards_interval_count 150
_diffrn_standards_number 3
_exptl_absorpt_coefficient_mu 1.381
_exptl_absorpt_correction_T_max 1.000
_exptl_absorpt_correction_T_min 0.648
_exptl_absorpt_correction_type '\DF (DIFABS; Walker & Stuart, 1983)'
_exptl_crystal_colour red
_exptl_crystal_density_diffrn 1.709
_exptl_crystal_density_meas ?
_exptl_crystal_description prismatic
_exptl_crystal_F_000 1848.00
_exptl_crystal_size_max 0.300
_exptl_crystal_size_mid 0.100
_exptl_crystal_size_min 0.030
_refine_diff_density_max 0.47
_refine_diff_density_min -0.52
_refine_ls_extinction_method none
_refine_ls_goodness_of_fit_obs 1.375
_refine_ls_hydrogen_treatment noref
_refine_ls_matrix_type full
_refine_ls_number_constraints 0
_refine_ls_number_parameters 172
_refine_ls_number_reflns 2550
_refine_ls_number_restraints 0
_refine_ls_R_factor_obs 0.0424
_refine_ls_shift/esd_max 0.0000
_refine_ls_shift/esd_mean 0.0000
_refine_ls_structure_factor_coef F
_refine_ls_weighting_details 'w = 1/[\s^2^(Fo) + 0.00001|Fo|^2^]'
_refine_ls_weighting_scheme calc
_refine_ls_wR_factor_obs 0.0269
_reflns_number_observed 2550
_reflns_number_total 4372
_reflns_observed_criterion >2.0sigma(I)
_cod_data_source_file 806627Bsup1.cif
_cod_data_source_block mc1505
_cod_depositor_comments
;
The following automatic conversions were performed:

'_exptl_crystal_density_meas' value 'not measured' was changed to '?'
- the value is perceived as not measured.

Automatic conversion script
Id: cif_fix_values 3008 2015-01-20 13:52:24Z robertas 

The following automatic conversions were performed:

'_refine_ls_weighting_scheme' value 'w = 1/[\s^2^(Fo) +
0.00001|Fo|^2^]' was changed to 'calc'. New tag
'_refine_ls_weighting_details' was created. The value of the new tag
was set to 'w = 1/[\s^2^(Fo) + 0.00001|Fo|^2^]'.

Automatic conversion script
Id: cif_fix_values 3143 2015-03-26 13:38:13Z robertas 
;
_cod_original_cell_volume 3526(1)
_cod_original_sg_symbol_H-M 'C 2/c        '
_cod_original_formula_sum 'C20 H40 N4 Nb2 S12 '
_cod_database_code 7027086

loop_
_symmetry_equiv_pos_as_xyz
x,y,z
-x,y,1/2-z
-x,-y,-z
x,-y,1/2+z
1/2+x,1/2+y,z
1/2-x,1/2+y,1/2-z
1/2-x,1/2-y,-z
1/2+x,1/2-y,1/2+z

loop_
_atom_site_aniso_label
_atom_site_aniso_U_11
_atom_site_aniso_U_22
_atom_site_aniso_U_33
_atom_site_aniso_U_12
_atom_site_aniso_U_13
_atom_site_aniso_U_23
Nb(1) 0.0271(2) 0.0299(3) 0.0262(2) -0.0047(3) 0.0019(2) -0.0017(3)
S(1) 0.0342(7) 0.0309(8) 0.0337(7) -0.0026(7) 0.0014(6) 0.0039(6)
S(2) 0.0354(7) 0.042(1) 0.0262(6) -0.0043(7) -0.0022(5) 0.0023(6)
S(3) 0.0328(8) 0.0329(9) 0.0517(9) -0.0005(7) 0.0010(7) -0.0128(8)
S(4) 0.0344(7) 0.0300(8) 0.0453(8) -0.0018(7) -0.0005(6) -0.0054(7)
S(5) 0.0517(9) 0.0367(9) 0.0351(8) -0.0106(8) 0.0074(7) -0.0079(7)
S(6) 0.0466(9) 0.0404(10) 0.0397(8) -0.0121(8) 0.0136(7) -0.0035(8)
N(1) 0.029(2) 0.032(3) 0.042(3) -0.003(2) -0.002(2) -0.002(2)
N(2) 0.059(3) 0.051(4) 0.033(3) -0.012(3) 0.016(2) -0.005(3)
C(1) 0.033(3) 0.036(3) 0.032(3) -0.001(3) 0.005(2) -0.001(3)
C(2) 0.035(3) 0.042(4) 0.038(3) -0.001(3) 0.005(3) -0.003(3)
C(3) 0.024(3) 0.054(4) 0.060(3) -0.001(4) -0.001(2) -0.007(4)
C(4) 0.058(4) 0.059(5) 0.072(4) 0.013(4) -0.008(4) 0.009(4)
C(5) 0.032(3) 0.044(4) 0.045(3) -0.014(3) 0.000(3) -0.004(3)
C(6) 0.078(5) 0.052(5) 0.052(4) -0.016(4) 0.011(3) -0.013(4)
C(7) 0.089(5) 0.070(5) 0.043(4) -0.007(5) 0.016(4) -0.016(4)
C(8) 0.109(7) 0.092(7) 0.162(8) 0.042(6) -0.037(6) -0.051(7)
C(9) 0.071(4) 0.076(6) 0.044(4) 0.003(4) 0.018(3) -0.009(4)
C(10) 0.140(7) 0.126(9) 0.074(5) -0.035(7) -0.045(5) 0.032(6)

loop_
_atom_site_label
_atom_site_fract_x
_atom_site_fract_y
_atom_site_fract_z
_atom_site_U_iso_or_equiv
_atom_site_thermal_displace_type
_atom_site_calc_flag
_atom_site_occupancy
Nb(1) 0.19558(2) 0.25563(8) 0.02484(2) 0.0277(1) Uani d 1.00
S(1) 0.23807(5) 0.5254(2) -0.03466(6) 0.0330(4) Uani d 1.00
S(2) 0.21379(5) 0.2942(2) -0.08875(6) 0.0347(4) Uani d 1.00
S(3) 0.09674(6) 0.3843(2) -0.01179(7) 0.0392(4) Uani d 1.00
S(4) 0.13010(5) -0.0111(2) -0.02275(6) 0.0368(4) Uani d 1.00
S(5) 0.18623(6) 0.5336(2) 0.10314(6) 0.0410(4) Uani d 1.00
S(6) 0.15338(6) 0.1453(2) 0.12932(7) 0.0417(4) Uani d 1.00
N(1) 0.0287(2) 0.1179(6) -0.0662(2) 0.035(1) Uani d 1.00
N(2) 0.1535(2) 0.4272(7) 0.2155(2) 0.047(2) Uani d 1.00
C(1) 0.0789(2) 0.1563(8) -0.0386(2) 0.033(2) Uani d 1.00
C(2) 0.1632(2) 0.3765(9) 0.1572(2) 0.038(2) Uani d 1.00
C(3) -0.0152(2) 0.266(1) -0.0735(2) 0.046(2) Uani d 1.00
C(4) -0.0105(2) 0.4011(10) -0.1274(3) 0.063(2) Uani d 1.00
C(5) 0.0146(2) -0.0746(8) -0.0914(2) 0.040(2) Uani d 1.00
C(6) 0.0110(3) -0.0801(9) -0.1628(3) 0.061(2) Uani d 1.00
C(7) 0.1662(3) 0.622(1) 0.2388(3) 0.067(2) Uani d 1.00
C(8) 0.1172(3) 0.726(1) 0.2600(4) 0.123(4) Uani d 1.00
C(9) 0.1348(3) 0.289(1) 0.2615(3) 0.063(2) Uani d 1.00
C(10) 0.1818(3) 0.208(1) 0.3044(3) 0.116(3) Uani d 1.00
H(1) -0.0503 0.2023 -0.0795 0.0556 Uiso calc 1.00
H(2) -0.0139 0.3389 -0.0355 0.0556 Uiso calc 1.00
H(3) 0.0241 0.4676 -0.1221 0.0762 Uiso calc 1.00
H(4) -0.0123 0.3310 -0.1660 0.0762 Uiso calc 1.00
H(5) -0.0403 0.4910 -0.1286 0.0762 Uiso calc 1.00
H(6) 0.0426 -0.1624 -0.0755 0.0485 Uiso calc 1.00
H(7) -0.0204 -0.1121 -0.0774 0.0485 Uiso calc 1.00
H(8) -0.0170 0.0072 -0.1791 0.0727 Uiso calc 1.00
H(9) 0.0460 -0.0445 -0.1772 0.0727 Uiso calc 1.00
H(10) 0.0016 -0.2064 -0.1769 0.0727 Uiso calc 1.00
H(11) 0.1936 0.6138 0.2736 0.0800 Uiso calc 1.00
H(12) 0.1807 0.6939 0.2056 0.0800 Uiso calc 1.00
H(13) 0.1282 0.8500 0.2746 0.1480 Uiso calc 1.00
H(14) 0.0896 0.7372 0.2255 0.1480 Uiso calc 1.00
H(15) 0.1022 0.6560 0.2934 0.1480 Uiso calc 1.00
H(16) 0.1093 0.3513 0.2867 0.0759 Uiso calc 1.00
H(17) 0.1166 0.1856 0.2390 0.0759 Uiso calc 1.00
H(18) 0.1673 0.1200 0.3331 0.1392 Uiso calc 1.00
H(19) 0.2076 0.1444 0.2798 0.1392 Uiso calc 1.00
H(20) 0.2003 0.3101 0.3275 0.1392 Uiso calc 1.00

loop_
_atom_type_symbol
_atom_type_oxidation_number
_atom_type_number_in_cell
_atom_type_scat_dispersion_real
_atom_type_scat_dispersion_imag
_atom_type_scat_source
C 0 80 0.003 0.002
;International Tables for Crystallography
(1992, Vol. C, Tables 4.2.6.8 and 6.1.1.1)
;
H 0 160 0.000 0.000
;International Tables for Crystallography
(1992, Vol. C, Table 6.1.1.2)
;
N 0 16 0.006 0.003
;International Tables for Crystallography
(1992, Vol. C, Tables 4.2.6.8 and 6.1.1.1)
;
Nb 0 8 -2.073 0.621
;International Tables for Crystallography
(1992, Vol. C, Tables 4.2.6.8 and 6.1.1.1)
;
S 0 48 0.125 0.123
;International Tables for Crystallography
(1992, Vol. C, Tables 4.2.6.8 and 6.1.1.1)
;

loop_
_geom_angle_atom_site_label_1
_geom_angle_atom_site_label_2
_geom_angle_atom_site_label_3
_geom_angle
_geom_angle_site_symmetry_1
_geom_angle_site_symmetry_2
_geom_angle_site_symmetry_3
Nb(1) Nb(1) S(1) 54.98(3) 7_555 1_555 1_555
Nb(1) Nb(1) S(1) 54.96(3) 7_555 1_555 7_555
Nb(1) Nb(1) S(2) 54.61(3) 7_555 1_555 1_555
Nb(1) Nb(1) S(2) 54.49(3) 7_555 1_555 7_555
Nb(1) Nb(1) S(3) 136.96(4) 7_555 1_555 1_555
Nb(1) Nb(1) S(4) 112.21(4) 7_555 1_555 1_555
Nb(1) Nb(1) S(5) 112.45(4) 7_555 1_555 1_555
Nb(1) Nb(1) S(6) 135.97(4) 7_555 1_555 1_555
S(1) Nb(1) S(1) 109.94(4) 1_555 1_555 7_555
S(1) Nb(1) S(2) 47.87(4) 1_555 1_555 1_555
S(1) Nb(1) S(2) 90.26(4) 1_555 1_555 7_555
S(1) Nb(1) S(3) 89.44(5) 1_555 1_555 1_555
S(1) Nb(1) S(4) 126.68(4) 1_555 1_555 1_555
S(1) Nb(1) S(5) 79.68(5) 1_555 1_555 1_555
S(1) Nb(1) S(6) 147.03(5) 1_555 1_555 1_555
S(1) Nb(1) S(2) 90.34(5) 7_555 1_555 1_555
S(1) Nb(1) S(2) 47.83(4) 7_555 1_555 7_555
S(1) Nb(1) S(3) 148.08(5) 7_555 1_555 1_555
S(1) Nb(1) S(4) 80.60(5) 7_555 1_555 1_555
S(1) Nb(1) S(5) 128.12(5) 7_555 1_555 1_555
S(1) Nb(1) S(6) 89.23(5) 7_555 1_555 1_555
S(2) Nb(1) S(2) 109.10(3) 1_555 1_555 7_555
S(2) Nb(1) S(3) 84.24(5) 1_555 1_555 1_555
S(2) Nb(1) S(4) 81.27(4) 1_555 1_555 1_555
S(2) Nb(1) S(5) 124.92(5) 1_555 1_555 1_555
S(2) Nb(1) S(6) 162.78(5) 1_555 1_555 1_555
S(2) Nb(1) S(3) 161.35(5) 7_555 1_555 1_555
S(2) Nb(1) S(4) 126.14(5) 7_555 1_555 1_555
S(2) Nb(1) S(5) 82.59(5) 7_555 1_555 1_555
S(2) Nb(1) S(6) 83.09(5) 7_555 1_555 1_555
S(3) Nb(1) S(4) 67.50(5) 1_555 1_555 1_555
S(3) Nb(1) S(5) 79.02(5) 1_555 1_555 1_555
S(3) Nb(1) S(6) 87.06(5) 1_555 1_555 1_555
S(4) Nb(1) S(5) 135.32(5) 1_555 1_555 1_555
S(4) Nb(1) S(6) 81.67(5) 1_555 1_555 1_555
S(5) Nb(1) S(6) 67.46(5) 1_555 1_555 1_555
Nb(1) S(1) Nb(1) 70.06(4) 1_555 1_555 7_555
Nb(1) S(1) S(2) 65.35(5) 1_555 1_555 1_555
Nb(1) S(1) S(2) 65.45(5) 7_555 1_555 1_555
Nb(1) S(2) Nb(1) 70.90(3) 1_555 1_555 7_555
Nb(1) S(2) S(1) 66.78(5) 1_555 1_555 1_555
Nb(1) S(2) H(11) 159.62(5) 1_555 1_555 4_564
Nb(1) S(2) S(1) 66.72(5) 7_555 1_555 1_555
Nb(1) S(2) H(11) 128.87(5) 7_555 1_555 4_564
S(1) S(2) H(11) 113.44(6) 1_555 1_555 4_564
Nb(1) S(3) S(4) 56.05(4) 1_555 1_555 1_555
Nb(1) S(3) N(1) 113.8(1) 1_555 1_555 1_555
Nb(1) S(3) C(1) 88.8(2) 1_555 1_555 1_555
Nb(1) S(3) H(2) 152.06(7) 1_555 1_555 1_555
Nb(1) S(3) H(2) 137.44(5) 1_555 1_555 3_565
Nb(1) S(3) H(3) 142.91(6) 1_555 1_555 1_555
S(4) S(3) N(1) 57.8(1) 1_555 1_555 1_555
S(4) S(3) C(1) 32.8(2) 1_555 1_555 1_555
S(4) S(3) H(2) 98.64(5) 1_555 1_555 1_555
S(4) S(3) H(2) 146.81(6) 1_555 1_555 3_565
S(4) S(3) H(3) 106.46(5) 1_555 1_555 1_555
N(1) S(3) C(1) 25.0(2) 1_555 1_555 1_555
N(1) S(3) H(2) 43.48(9) 1_555 1_555 1_555
N(1) S(3) H(2) 101.0(1) 1_555 1_555 3_565
N(1) S(3) H(3) 58.36(9) 1_555 1_555 1_555
C(1) S(3) H(2) 67.3(2) 1_555 1_555 1_555
C(1) S(3) H(2) 123.0(2) 1_555 1_555 3_565
C(1) S(3) H(3) 78.4(2) 1_555 1_555 1_555
H(2) S(3) H(2) 57.64(3) 1_555 1_555 3_565
H(2) S(3) H(3) 48.68(2) 1_555 1_555 1_555
H(2) S(3) H(3) 76.37(3) 3_565 1_555 1_555
Nb(1) S(4) S(3) 56.45(4) 1_555 1_555 1_555
Nb(1) S(4) N(1) 113.6(1) 1_555 1_555 1_555
Nb(1) S(4) C(1) 89.6(2) 1_555 1_555 1_555
Nb(1) S(4) H(6) 158.33(6) 1_555 1_555 1_555
S(3) S(4) N(1) 57.2(1) 1_555 1_555 1_555
S(3) S(4) C(1) 33.3(2) 1_555 1_555 1_555
S(3) S(4) H(6) 101.91(5) 1_555 1_555 1_555
N(1) S(4) C(1) 24.0(2) 1_555 1_555 1_555
N(1) S(4) H(6) 44.72(10) 1_555 1_555 1_555
C(1) S(4) H(6) 68.7(2) 1_555 1_555 1_555
Nb(1) S(5) S(6) 57.10(4) 1_555 1_555 1_555
Nb(1) S(5) N(2) 114.4(1) 1_555 1_555 1_555
Nb(1) S(5) C(2) 90.0(2) 1_555 1_555 1_555
Nb(1) S(5) H(12) 157.96(7) 1_555 1_555 1_555
S(6) S(5) N(2) 57.6(1) 1_555 1_555 1_555
S(6) S(5) C(2) 33.0(2) 1_555 1_555 1_555
S(6) S(5) H(12) 102.81(5) 1_555 1_555 1_555
N(2) S(5) C(2) 24.6(2) 1_555 1_555 1_555
N(2) S(5) H(12) 45.3(1) 1_555 1_555 1_555
C(2) S(5) H(12) 69.8(2) 1_555 1_555 1_555
Nb(1) S(6) S(5) 55.44(4) 1_555 1_555 1_555
Nb(1) S(6) N(2) 112.4(1) 1_555 1_555 1_555
Nb(1) S(6) C(2) 87.9(2) 1_555 1_555 1_555
Nb(1) S(6) H(17) 156.40(7) 1_555 1_555 1_555
S(5) S(6) N(2) 57.2(1) 1_555 1_555 1_555
S(5) S(6) C(2) 32.6(2) 1_555 1_555 1_555
S(5) S(6) H(17) 100.98(6) 1_555 1_555 1_555
N(2) S(6) C(2) 24.6(2) 1_555 1_555 1_555
N(2) S(6) H(17) 44.3(1) 1_555 1_555 1_555
C(2) S(6) H(17) 68.6(2) 1_555 1_555 1_555
S(3) N(1) S(4) 64.98(10) 1_555 1_555 1_555
S(3) N(1) C(1) 33.4(3) 1_555 1_555 1_555
S(3) N(1) C(3) 88.3(3) 1_555 1_555 1_555
S(3) N(1) C(4) 82.5(2) 1_555 1_555 1_555
S(3) N(1) C(5) 154.6(3) 1_555 1_555 1_555
S(3) N(1) C(6) 143.4(2) 1_555 1_555 1_555
S(3) N(1) H(1) 113.7(2) 1_555 1_555 1_555
S(3) N(1) H(2) 68.6(1) 1_555 1_555 1_555
S(3) N(1) H(3) 64.4(1) 1_555 1_555 1_555
S(3) N(1) H(4) 97.5(1) 1_555 1_555 1_555
S(3) N(1) H(6) 128.4(2) 1_555 1_555 1_555
S(3) N(1) H(7) 161.0(2) 1_555 1_555 1_555
S(3) N(1) H(8) 141.5(2) 1_555 1_555 1_555
S(3) N(1) H(9) 122.8(2) 1_555 1_555 1_555
S(4) N(1) C(1) 31.6(3) 1_555 1_555 1_555
S(4) N(1) C(3) 153.0(3) 1_555 1_555 1_555
S(4) N(1) C(4) 137.2(2) 1_555 1_555 1_555
S(4) N(1) C(5) 89.8(3) 1_555 1_555 1_555
S(4) N(1) C(6) 100.9(2) 1_555 1_555 1_555
S(4) N(1) H(1) 167.7(2) 1_555 1_555 1_555
S(4) N(1) H(2) 128.5(2) 1_555 1_555 1_555
S(4) N(1) H(3) 117.1(2) 1_555 1_555 1_555
S(4) N(1) H(4) 135.7(2) 1_555 1_555 1_555
S(4) N(1) H(6) 63.4(1) 1_555 1_555 1_555
S(4) N(1) H(7) 106.5(2) 1_555 1_555 1_555
S(4) N(1) H(8) 120.6(2) 1_555 1_555 1_555
S(4) N(1) H(9) 87.8(1) 1_555 1_555 1_555
C(1) N(1) C(3) 121.6(5) 1_555 1_555 1_555
C(1) N(1) C(4) 111.3(4) 1_555 1_555 1_555
C(1) N(1) C(5) 121.3(4) 1_555 1_555 1_555
C(1) N(1) C(6) 124.7(4) 1_555 1_555 1_555
C(1) N(1) H(1) 146.0(4) 1_555 1_555 1_555
C(1) N(1) H(2) 100.0(3) 1_555 1_555 1_555
C(1) N(1) H(3) 91.0(3) 1_555 1_555 1_555
C(1) N(1) H(4) 119.9(3) 1_555 1_555 1_555
C(1) N(1) H(6) 95.0(3) 1_555 1_555 1_555
C(1) N(1) H(7) 136.4(4) 1_555 1_555 1_555
C(1) N(1) H(8) 138.7(3) 1_555 1_555 1_555
C(1) N(1) H(9) 106.0(3) 1_555 1_555 1_555
C(3) N(1) C(4) 32.7(3) 1_555 1_555 1_555
C(3) N(1) C(5) 117.1(4) 1_555 1_555 1_555
C(3) N(1) C(6) 103.1(3) 1_555 1_555 1_555
C(3) N(1) H(1) 27.1(2) 1_555 1_555 1_555
C(3) N(1) H(2) 27.1(2) 1_555 1_555 1_555
C(3) N(1) H(3) 47.2(3) 1_555 1_555 1_555
C(3) N(1) H(4) 47.2(2) 1_555 1_555 1_555
C(3) N(1) H(6) 143.0(3) 1_555 1_555 1_555
C(3) N(1) H(7) 97.8(3) 1_555 1_555 1_555
C(3) N(1) H(8) 82.3(3) 1_555 1_555 1_555
C(3) N(1) H(9) 111.3(3) 1_555 1_555 1_555
C(4) N(1) C(5) 117.6(3) 1_555 1_555 1_555
C(4) N(1) C(6) 88.7(2) 1_555 1_555 1_555
C(4) N(1) H(1) 51.4(2) 1_555 1_555 1_555
C(4) N(1) H(2) 51.4(2) 1_555 1_555 1_555
C(4) N(1) H(3) 20.6(1) 1_555 1_555 1_555
C(4) N(1) H(4) 20.6(2) 1_555 1_555 1_555
C(4) N(1) H(6) 141.2(2) 1_555 1_555 1_555
C(4) N(1) H(7) 112.1(2) 1_555 1_555 1_555
C(4) N(1) H(8) 69.6(2) 1_555 1_555 1_555
C(4) N(1) H(9) 87.4(2) 1_555 1_555 1_555
C(5) N(1) C(6) 34.3(3) 1_555 1_555 1_555
C(5) N(1) H(1) 91.6(3) 1_555 1_555 1_555
C(5) N(1) H(2) 135.6(3) 1_555 1_555 1_555
C(5) N(1) H(3) 131.3(3) 1_555 1_555 1_555
C(5) N(1) H(4) 99.0(3) 1_555 1_555 1_555
C(5) N(1) H(6) 26.9(2) 1_555 1_555 1_555
C(5) N(1) H(7) 26.9(2) 1_555 1_555 1_555
C(5) N(1) H(8) 49.1(2) 1_555 1_555 1_555
C(5) N(1) H(9) 48.9(2) 1_555 1_555 1_555
C(6) N(1) H(1) 86.9(2) 1_555 1_555 1_555
C(6) N(1) H(2) 130.0(2) 1_555 1_555 1_555
C(6) N(1) H(3) 98.1(2) 1_555 1_555 1_555
C(6) N(1) H(4) 68.3(2) 1_555 1_555 1_555
C(6) N(1) H(6) 52.6(2) 1_555 1_555 1_555
C(6) N(1) H(7) 52.6(2) 1_555 1_555 1_555
C(6) N(1) H(8) 20.9(2) 1_555 1_555 1_555
C(6) N(1) H(9) 20.8(1) 1_555 1_555 1_555
H(1) N(1) H(2) 46.04(10) 1_555 1_555 1_555
H(1) N(1) H(3) 70.5(1) 1_555 1_555 1_555
H(1) N(1) H(4) 56.03(10) 1_555 1_555 1_555
H(1) N(1) H(6) 116.2(2) 1_555 1_555 1_555
H(1) N(1) H(7) 70.7(1) 1_555 1_555 1_555
H(1) N(1) H(8) 68.7(1) 1_555 1_555 1_555
H(1) N(1) H(9) 102.3(2) 1_555 1_555 1_555
H(2) N(1) H(3) 56.0(1) 1_555 1_555 1_555
H(2) N(1) H(4) 70.5(1) 1_555 1_555 1_555
H(2) N(1) H(6) 152.4(2) 1_555 1_555 1_555
H(2) N(1) H(7) 110.3(2) 1_555 1_555 1_555
H(2) N(1) H(8) 109.3(2) 1_555 1_555 1_555
H(2) N(1) H(9) 137.4(2) 1_555 1_555 1_555
H(3) N(1) H(4) 33.35(5) 1_555 1_555 1_555
H(3) N(1) H(6) 147.1(2) 1_555 1_555 1_555
H(3) N(1) H(7) 131.9(2) 1_555 1_555 1_555
H(3) N(1) H(8) 82.4(1) 1_555 1_555 1_555
H(3) N(1) H(9) 90.0(1) 1_555 1_555 1_555
H(4) N(1) H(6) 120.9(2) 1_555 1_555 1_555
H(4) N(1) H(7) 99.9(1) 1_555 1_555 1_555
H(4) N(1) H(8) 50.04(7) 1_555 1_555 1_555
H(4) N(1) H(9) 67.39(9) 1_555 1_555 1_555
H(6) N(1) H(7) 45.85(10) 1_555 1_555 1_555
H(6) N(1) H(8) 71.8(1) 1_555 1_555 1_555
H(6) N(1) H(9) 57.3(1) 1_555 1_555 1_555
H(7) N(1) H(8) 57.48(10) 1_555 1_555 1_555
H(7) N(1) H(9) 71.7(1) 1_555 1_555 1_555
H(8) N(1) H(9) 33.81(5) 1_555 1_555 1_555
S(5) N(2) S(6) 65.2(1) 1_555 1_555 1_555
S(5) N(2) C(2) 32.4(3) 1_555 1_555 1_555
S(5) N(2) C(7) 88.6(3) 1_555 1_555 1_555
S(5) N(2) C(8) 104.1(3) 1_555 1_555 1_555
S(5) N(2) C(9) 154.4(4) 1_555 1_555 1_555
S(5) N(2) C(10) 140.0(3) 1_555 1_555 1_555
S(5) N(2) H(11) 102.0(2) 1_555 1_555 1_555
S(5) N(2) H(12) 61.6(1) 1_555 1_555 1_555
S(5) N(2) H(14) 93.3(2) 1_555 1_555 1_555
S(5) N(2) H(15) 124.7(2) 1_555 1_555 1_555
S(5) N(2) H(16) 164.7(2) 1_555 1_555 1_555
S(5) N(2) H(17) 128.9(2) 1_555 1_555 1_555
S(5) N(2) H(19) 119.6(2) 1_555 1_555 1_555
S(5) N(2) H(20) 138.0(2) 1_555 1_555 1_555
S(6) N(2) C(2) 32.8(3) 1_555 1_555 1_555
S(6) N(2) C(7) 153.5(4) 1_555 1_555 1_555
S(6) N(2) C(8) 153.4(3) 1_555 1_555 1_555
S(6) N(2) C(9) 89.3(3) 1_555 1_555 1_555
S(6) N(2) C(10) 93.1(3) 1_555 1_555 1_555
S(6) N(2) H(11) 151.1(2) 1_555 1_555 1_555
S(6) N(2) H(12) 126.6(2) 1_555 1_555 1_555
S(6) N(2) H(14) 132.6(2) 1_555 1_555 1_555
S(6) N(2) H(15) 152.1(2) 1_555 1_555 1_555
S(6) N(2) H(16) 110.5(2) 1_555 1_555 1_555
S(6) N(2) H(17) 64.7(1) 1_555 1_555 1_555
S(6) N(2) H(19) 77.4(1) 1_555 1_555 1_555
S(6) N(2) H(20) 111.1(2) 1_555 1_555 1_555
C(2) N(2) C(7) 120.8(5) 1_555 1_555 1_555
C(2) N(2) C(8) 132.3(5) 1_555 1_555 1_555
C(2) N(2) C(9) 122.1(5) 1_555 1_555 1_555
C(2) N(2) C(10) 119.3(5) 1_555 1_555 1_555
C(2) N(2) H(11) 129.8(4) 1_555 1_555 1_555
C(2) N(2) H(12) 93.8(4) 1_555 1_555 1_555
C(2) N(2) H(14) 115.7(4) 1_555 1_555 1_555
C(2) N(2) H(15) 149.5(4) 1_555 1_555 1_555
C(2) N(2) H(16) 141.6(4) 1_555 1_555 1_555
C(2) N(2) H(17) 97.1(4) 1_555 1_555 1_555
C(2) N(2) H(19) 99.5(4) 1_555 1_555 1_555
C(2) N(2) H(20) 130.9(4) 1_555 1_555 1_555
C(7) N(2) C(8) 33.2(4) 1_555 1_555 1_555
C(7) N(2) C(9) 116.8(5) 1_555 1_555 1_555
C(7) N(2) C(10) 106.0(4) 1_555 1_555 1_555
C(7) N(2) H(11) 27.0(3) 1_555 1_555 1_555
C(7) N(2) H(12) 27.0(3) 1_555 1_555 1_555
C(7) N(2) H(14) 48.0(3) 1_555 1_555 1_555
C(7) N(2) H(15) 48.1(3) 1_555 1_555 1_555
C(7) N(2) H(16) 95.8(4) 1_555 1_555 1_555
C(7) N(2) H(17) 141.7(4) 1_555 1_555 1_555
C(7) N(2) H(19) 115.5(4) 1_555 1_555 1_555
C(7) N(2) H(20) 85.5(3) 1_555 1_555 1_555
C(8) N(2) C(9) 99.5(4) 1_555 1_555 1_555
C(8) N(2) C(10) 108.2(3) 1_555 1_555 1_555
C(8) N(2) H(11) 51.8(2) 1_555 1_555 1_555
C(8) N(2) H(12) 51.8(3) 1_555 1_555 1_555
C(8) N(2) H(14) 20.9(2) 1_555 1_555 1_555
C(8) N(2) H(15) 20.9(2) 1_555 1_555 1_555
C(8) N(2) H(16) 73.0(3) 1_555 1_555 1_555
C(8) N(2) H(17) 116.1(3) 1_555 1_555 1_555
C(8) N(2) H(19) 126.7(3) 1_555 1_555 1_555
C(8) N(2) H(20) 93.2(2) 1_555 1_555 1_555
C(9) N(2) C(10) 33.9(3) 1_555 1_555 1_555
C(9) N(2) H(11) 100.2(3) 1_555 1_555 1_555
C(9) N(2) H(12) 143.7(4) 1_555 1_555 1_555
C(9) N(2) H(14) 105.8(3) 1_555 1_555 1_555
C(9) N(2) H(15) 78.6(3) 1_555 1_555 1_555
C(9) N(2) H(16) 27.0(3) 1_555 1_555 1_555
C(9) N(2) H(17) 27.0(3) 1_555 1_555 1_555
C(9) N(2) H(19) 48.6(3) 1_555 1_555 1_555
C(9) N(2) H(20) 48.6(3) 1_555 1_555 1_555
C(10) N(2) H(11) 80.8(2) 1_555 1_555 1_555
C(10) N(2) H(12) 125.6(3) 1_555 1_555 1_555
C(10) N(2) H(14) 124.3(3) 1_555 1_555 1_555
C(10) N(2) H(15) 90.6(2) 1_555 1_555 1_555
C(10) N(2) H(16) 52.4(2) 1_555 1_555 1_555
C(10) N(2) H(17) 52.4(2) 1_555 1_555 1_555
C(10) N(2) H(19) 20.8(2) 1_555 1_555 1_555
C(10) N(2) H(20) 20.8(2) 1_555 1_555 1_555
H(11) N(2) H(12) 46.0(1) 1_555 1_555 1_555
H(11) N(2) H(14) 71.1(2) 1_555 1_555 1_555
H(11) N(2) H(15) 56.7(1) 1_555 1_555 1_555
H(11) N(2) H(16) 88.1(2) 1_555 1_555 1_555
H(11) N(2) H(17) 127.2(2) 1_555 1_555 1_555
H(11) N(2) H(19) 88.5(2) 1_555 1_555 1_555
H(11) N(2) H(20) 60.0(1) 1_555 1_555 1_555
H(12) N(2) H(14) 56.5(1) 1_555 1_555 1_555
H(12) N(2) H(15) 71.2(1) 1_555 1_555 1_555
H(12) N(2) H(16) 122.0(2) 1_555 1_555 1_555
H(12) N(2) H(17) 167.8(3) 1_555 1_555 1_555
H(12) N(2) H(19) 126.3(2) 1_555 1_555 1_555
H(12) N(2) H(20) 105.1(2) 1_555 1_555 1_555
H(14) N(2) H(15) 33.87(6) 1_555 1_555 1_555
H(14) N(2) H(16) 79.0(2) 1_555 1_555 1_555
H(14) N(2) H(17) 113.2(2) 1_555 1_555 1_555
H(14) N(2) H(19) 144.7(2) 1_555 1_555 1_555
H(14) N(2) H(20) 112.4(2) 1_555 1_555 1_555
H(15) N(2) H(16) 52.2(1) 1_555 1_555 1_555
H(15) N(2) H(17) 96.6(2) 1_555 1_555 1_555
H(15) N(2) H(19) 110.8(2) 1_555 1_555 1_555
H(15) N(2) H(20) 79.4(1) 1_555 1_555 1_555
H(16) N(2) H(17) 46.1(1) 1_555 1_555 1_555
H(16) N(2) H(19) 71.6(1) 1_555 1_555 1_555
H(16) N(2) H(20) 57.1(1) 1_555 1_555 1_555
H(17) N(2) H(19) 57.1(1) 1_555 1_555 1_555
H(17) N(2) H(20) 71.6(1) 1_555 1_555 1_555
H(19) N(2) H(20) 33.77(6) 1_555 1_555 1_555
S(3) C(1) S(4) 113.9(3) 1_555 1_555 1_555
S(3) C(1) N(1) 121.6(4) 1_555 1_555 1_555
S(3) C(1) C(3) 90.8(3) 1_555 1_555 1_555
S(3) C(1) C(5) 152.6(3) 1_555 1_555 1_555
S(3) C(1) H(2) 74.4(2) 1_555 1_555 1_555
S(3) C(1) H(6) 173.9(3) 1_555 1_555 1_555
S(3) C(1) H(7) 86.8(2) 1_555 1_555 3_555
S(4) C(1) N(1) 124.4(4) 1_555 1_555 1_555
S(4) C(1) C(3) 155.0(3) 1_555 1_555 1_555
S(4) C(1) C(5) 93.5(3) 1_555 1_555 1_555
S(4) C(1) H(2) 160.9(3) 1_555 1_555 1_555
S(4) C(1) H(6) 71.5(2) 1_555 1_555 1_555
S(4) C(1) H(7) 98.5(2) 1_555 1_555 3_555
N(1) C(1) C(3) 30.9(3) 1_555 1_555 1_555
N(1) C(1) C(5) 31.1(3) 1_555 1_555 1_555
N(1) C(1) H(2) 49.5(3) 1_555 1_555 1_555
N(1) C(1) H(6) 52.9(3) 1_555 1_555 1_555
N(1) C(1) H(7) 82.6(3) 1_555 1_555 3_555
C(3) C(1) C(5) 61.9(2) 1_555 1_555 1_555
C(3) C(1) H(2) 21.7(1) 1_555 1_555 1_555
C(3) C(1) H(6) 83.7(2) 1_555 1_555 1_555
C(3) C(1) H(7) 78.2(2) 1_555 1_555 3_555
C(5) C(1) H(2) 79.6(2) 1_555 1_555 1_555
C(5) C(1) H(6) 22.2(1) 1_555 1_555 1_555
C(5) C(1) H(7) 89.3(2) 1_555 1_555 3_555
H(2) C(1) H(6) 99.6(2) 1_555 1_555 1_555
H(2) C(1) H(7) 63.9(1) 1_555 1_555 3_555
H(6) C(1) H(7) 89.5(2) 1_555 1_555 3_555
S(5) C(2) S(6) 114.3(3) 1_555 1_555 1_555
S(5) C(2) N(2) 123.1(5) 1_555 1_555 1_555
S(5) C(2) C(7) 91.9(3) 1_555 1_555 1_555
S(5) C(2) C(9) 153.6(4) 1_555 1_555 1_555
S(5) C(2) H(12) 69.5(2) 1_555 1_555 1_555
S(5) C(2) H(17) 170.4(3) 1_555 1_555 1_555
S(6) C(2) N(2) 122.6(5) 1_555 1_555 1_555
S(6) C(2) C(7) 153.7(4) 1_555 1_555 1_555
S(6) C(2) C(9) 92.0(3) 1_555 1_555 1_555
S(6) C(2) H(12) 175.0(3) 1_555 1_555 1_555
S(6) C(2) H(17) 71.7(2) 1_555 1_555 1_555
N(2) C(2) C(7) 31.3(3) 1_555 1_555 1_555
N(2) C(2) C(9) 30.5(3) 1_555 1_555 1_555
N(2) C(2) H(12) 53.7(3) 1_555 1_555 1_555
N(2) C(2) H(17) 51.4(3) 1_555 1_555 1_555
C(7) C(2) C(9) 61.7(3) 1_555 1_555 1_555
C(7) C(2) H(12) 22.4(2) 1_555 1_555 1_555
C(7) C(2) H(17) 82.6(2) 1_555 1_555 1_555
C(9) C(2) H(12) 84.1(2) 1_555 1_555 1_555
C(9) C(2) H(17) 22.0(2) 1_555 1_555 1_555
H(12) C(2) H(17) 104.9(2) 1_555 1_555 1_555
N(1) C(3) C(1) 27.5(2) 1_555 1_555 1_555
N(1) C(3) C(4) 115.2(4) 1_555 1_555 1_555
N(1) C(3) C(5) 31.4(2) 1_555 1_555 1_555
N(1) C(3) H(1) 108.0(6) 1_555 1_555 1_555
N(1) C(3) H(2) 108.0(5) 1_555 1_555 1_555
N(1) C(3) H(3) 100.4(3) 1_555 1_555 1_555
N(1) C(3) H(4) 100.4(3) 1_555 1_555 1_555
N(1) C(3) H(5) 141.5(4) 1_555 1_555 1_555
N(1) C(3) H(7) 48.5(3) 1_555 1_555 1_555
N(1) C(3) H(8) 67.1(3) 1_555 1_555 1_555
C(1) C(3) C(4) 107.8(4) 1_555 1_555 1_555
C(1) C(3) C(5) 58.9(2) 1_555 1_555 1_555
C(1) C(3) H(1) 133.2(6) 1_555 1_555 1_555
C(1) C(3) H(2) 86.7(3) 1_555 1_555 1_555
C(1) C(3) H(3) 85.0(2) 1_555 1_555 1_555
C(1) C(3) H(4) 105.2(2) 1_555 1_555 1_555
C(1) C(3) H(5) 130.2(3) 1_555 1_555 1_555
C(1) C(3) H(7) 74.9(2) 1_555 1_555 1_555
C(1) C(3) H(8) 89.9(2) 1_555 1_555 1_555
C(4) C(3) C(5) 116.1(4) 1_555 1_555 1_555
C(4) C(3) H(1) 108.0(5) 1_555 1_555 1_555
C(4) C(3) H(2) 108.0(6) 1_555 1_555 1_555
C(4) C(3) H(3) 26.3(3) 1_555 1_555 1_555
C(4) C(3) H(4) 26.3(3) 1_555 1_555 1_555
C(4) C(3) H(5) 26.3(3) 1_555 1_555 1_555
C(4) C(3) H(7) 127.8(4) 1_555 1_555 1_555
C(4) C(3) H(8) 78.2(3) 1_555 1_555 1_555
C(5) C(3) H(1) 78.6(4) 1_555 1_555 1_555
C(5) C(3) H(2) 130.0(5) 1_555 1_555 1_555
C(5) C(3) H(3) 115.4(3) 1_555 1_555 1_555
C(5) C(3) H(4) 91.9(2) 1_555 1_555 1_555
C(5) C(3) H(5) 136.2(3) 1_555 1_555 1_555
C(5) C(3) H(7) 21.1(1) 1_555 1_555 1_555
C(5) C(3) H(8) 43.8(2) 1_555 1_555 1_555
H(1) C(3) H(2) 109.5(5) 1_555 1_555 1_555
H(1) C(3) H(3) 134.4(5) 1_555 1_555 1_555
H(1) C(3) H(4) 94.1(3) 1_555 1_555 1_555
H(1) C(3) H(5) 93.5(4) 1_555 1_555 1_555
H(1) C(3) H(7) 59.5(4) 1_555 1_555 1_555
H(1) C(3) H(8) 69.2(3) 1_555 1_555 1_555
H(2) C(3) H(3) 94.1(5) 1_555 1_555 1_555
H(2) C(3) H(4) 134.4(6) 1_555 1_555 1_555
H(2) C(3) H(5) 93.5(5) 1_555 1_555 1_555
H(2) C(3) H(7) 124.1(5) 1_555 1_555 1_555
H(2) C(3) H(8) 173.5(5) 1_555 1_555 1_555
H(3) C(3) H(4) 45.2(1) 1_555 1_555 1_555
H(3) C(3) H(5) 45.2(1) 1_555 1_555 1_555
H(3) C(3) H(7) 134.6(3) 1_555 1_555 1_555
H(3) C(3) H(8) 91.0(2) 1_555 1_555 1_555
H(4) C(3) H(5) 45.2(1) 1_555 1_555 1_555
H(4) C(3) H(7) 101.5(2) 1_555 1_555 1_555
H(4) C(3) H(8) 51.9(1) 1_555 1_555 1_555
H(5) C(3) H(7) 138.2(2) 1_555 1_555 1_555
H(5) C(3) H(8) 92.9(2) 1_555 1_555 1_555
H(7) C(3) H(8) 49.6(1) 1_555 1_555 1_555
N(1) C(4) C(3) 32.2(3) 1_555 1_555 1_555
N(1) C(4) H(1) 50.8(2) 1_555 1_555 1_555
N(1) C(4) H(2) 50.8(2) 1_555 1_555 1_555
N(1) C(4) H(3) 91.8(4) 1_555 1_555 1_555
N(1) C(4) H(4) 91.8(4) 1_555 1_555 1_555
N(1) C(4) H(5) 141.6(5) 1_555 1_555 1_555
N(1) C(4) H(8) 57.8(2) 1_555 1_555 1_555
N(1) C(4) H(10) 150.5(3) 1_555 1_555 1_565
N(1) C(4) H(14) 108.2(2) 1_555 1_555 3_565
C(3) C(4) H(1) 26.8(2) 1_555 1_555 1_555
C(3) C(4) H(2) 26.8(3) 1_555 1_555 1_555
C(3) C(4) H(3) 109.5(5) 1_555 1_555 1_555
C(3) C(4) H(4) 109.5(6) 1_555 1_555 1_555
C(3) C(4) H(5) 109.5(6) 1_555 1_555 1_555
C(3) C(4) H(8) 72.1(3) 1_555 1_555 1_555
C(3) C(4) H(10) 150.8(4) 1_555 1_555 1_565
C(3) C(4) H(14) 104.9(4) 1_555 1_555 3_565
H(1) C(4) H(2) 45.6(1) 1_555 1_555 1_555
H(1) C(4) H(3) 136.3(5) 1_555 1_555 1_555
H(1) C(4) H(4) 95.2(5) 1_555 1_555 1_555
H(1) C(4) H(5) 94.5(5) 1_555 1_555 1_555
H(1) C(4) H(8) 62.1(2) 1_555 1_555 1_555
H(1) C(4) H(10) 152.2(3) 1_555 1_555 1_565
H(1) C(4) H(14) 79.7(2) 1_555 1_555 3_565
H(2) C(4) H(3) 95.2(4) 1_555 1_555 1_555
H(2) C(4) H(4) 136.3(6) 1_555 1_555 1_555
H(2) C(4) H(5) 94.6(5) 1_555 1_555 1_555
H(2) C(4) H(8) 98.9(2) 1_555 1_555 1_555
H(2) C(4) H(10) 123.9(3) 1_555 1_555 1_565
H(2) C(4) H(14) 123.8(3) 1_555 1_555 3_565
H(3) C(4) H(4) 109.5(6) 1_555 1_555 1_555
H(3) C(4) H(5) 109.5(7) 1_555 1_555 1_555
H(3) C(4) H(8) 121.1(5) 1_555 1_555 1_555
H(3) C(4) H(10) 58.8(3) 1_555 1_555 1_565
H(3) C(4) H(14) 140.6(5) 1_555 1_555 3_565
H(4) C(4) H(5) 109.5(6) 1_555 1_555 1_555
H(4) C(4) H(8) 37.5(3) 1_555 1_555 1_555
H(4) C(4) H(10) 99.8(4) 1_555 1_555 1_565
H(4) C(4) H(14) 38.9(3) 1_555 1_555 3_565
H(5) C(4) H(8) 125.8(5) 1_555 1_555 1_555
H(5) C(4) H(10) 58.4(4) 1_555 1_555 1_565
H(5) C(4) H(14) 75.4(3) 1_555 1_555 3_565
H(8) C(4) H(10) 137.1(2) 1_555 1_555 1_565
H(8) C(4) H(14) 53.6(1) 1_555 1_555 3_565
H(10) C(4) H(14) 97.6(2) 1_565 1_555 3_565
N(1) C(5) C(1) 27.7(2) 1_555 1_555 1_555
N(1) C(5) C(3) 31.5(2) 1_555 1_555 1_555
N(1) C(5) C(6) 112.3(5) 1_555 1_555 1_555
N(1) C(5) H(1) 52.4(2) 1_555 1_555 1_555
N(1) C(5) H(6) 108.8(4) 1_555 1_555 1_555
N(1) C(5) H(7) 108.8(5) 1_555 1_555 1_555
N(1) C(5) H(8) 97.8(3) 1_555 1_555 1_555
N(1) C(5) H(9) 98.0(3) 1_555 1_555 1_555
N(1) C(5) H(10) 138.5(4) 1_555 1_555 1_555
C(1) C(5) C(3) 59.1(2) 1_555 1_555 1_555
C(1) C(5) C(6) 117.5(4) 1_555 1_555 1_555
C(1) C(5) H(1) 79.8(2) 1_555 1_555 1_555
C(1) C(5) H(6) 81.8(3) 1_555 1_555 1_555
C(1) C(5) H(7) 125.6(4) 1_555 1_555 1_555
C(1) C(5) H(8) 114.4(3) 1_555 1_555 1_555
C(1) C(5) H(9) 94.4(2) 1_555 1_555 1_555
C(1) C(5) H(10) 139.0(3) 1_555 1_555 1_555
C(3) C(5) C(6) 100.4(4) 1_555 1_555 1_555
C(3) C(5) H(1) 21.8(1) 1_555 1_555 1_555
C(3) C(5) H(6) 139.1(4) 1_555 1_555 1_555
C(3) C(5) H(7) 86.7(4) 1_555 1_555 1_555
C(3) C(5) H(8) 77.5(2) 1_555 1_555 1_555
C(3) C(5) H(9) 99.7(3) 1_555 1_555 1_555
C(3) C(5) H(10) 122.3(3) 1_555 1_555 1_555
C(6) C(5) H(1) 97.6(4) 1_555 1_555 1_555
C(6) C(5) H(6) 108.8(5) 1_555 1_555 1_555
C(6) C(5) H(7) 108.8(5) 1_555 1_555 1_555
C(6) C(5) H(8) 26.1(3) 1_555 1_555 1_555
C(6) C(5) H(9) 26.1(3) 1_555 1_555 1_555
C(6) C(5) H(10) 26.1(3) 1_555 1_555 1_555
H(1) C(5) H(6) 152.7(4) 1_555 1_555 1_555
H(1) C(5) H(7) 66.8(3) 1_555 1_555 1_555
H(1) C(5) H(8) 71.7(2) 1_555 1_555 1_555
H(1) C(5) H(9) 106.7(2) 1_555 1_555 1_555
H(1) C(5) H(10) 112.5(2) 1_555 1_555 1_555
H(6) C(5) H(7) 109.5(6) 1_555 1_555 1_555
H(6) C(5) H(8) 134.9(5) 1_555 1_555 1_555
H(6) C(5) H(9) 94.6(4) 1_555 1_555 1_555
H(6) C(5) H(10) 94.6(4) 1_555 1_555 1_555
H(7) C(5) H(8) 94.9(3) 1_555 1_555 1_555
H(7) C(5) H(9) 134.9(4) 1_555 1_555 1_555
H(7) C(5) H(10) 94.3(3) 1_555 1_555 1_555
H(8) C(5) H(9) 44.9(1) 1_555 1_555 1_555
H(8) C(5) H(10) 44.9(1) 1_555 1_555 1_555
H(9) C(5) H(10) 44.9(1) 1_555 1_555 1_555
N(1) C(6) C(5) 33.4(3) 1_555 1_555 1_555
N(1) C(6) H(4) 59.6(2) 1_555 1_555 1_555
N(1) C(6) H(6) 51.4(2) 1_555 1_555 1_555
N(1) C(6) H(7) 51.4(2) 1_555 1_555 1_555
N(1) C(6) H(8) 90.9(4) 1_555 1_555 1_555
N(1) C(6) H(9) 91.3(4) 1_555 1_555 1_555
N(1) C(6) H(10) 142.8(5) 1_555 1_555 1_555
C(5) C(6) H(4) 89.7(4) 1_555 1_555 1_555
C(5) C(6) H(6) 26.4(3) 1_555 1_555 1_555
C(5) C(6) H(7) 26.4(2) 1_555 1_555 1_555
C(5) C(6) H(8) 109.5(6) 1_555 1_555 1_555
C(5) C(6) H(9) 109.5(5) 1_555 1_555 1_555
C(5) C(6) H(10) 109.5(6) 1_555 1_555 1_555
H(4) C(6) H(6) 110.9(2) 1_555 1_555 1_555
H(4) C(6) H(7) 92.6(2) 1_555 1_555 1_555
H(4) C(6) H(8) 40.1(3) 1_555 1_555 1_555
H(4) C(6) H(9) 84.8(4) 1_555 1_555 1_555
H(4) C(6) H(10) 149.4(5) 1_555 1_555 1_555
H(6) C(6) H(7) 45.1(1) 1_555 1_555 1_555
H(6) C(6) H(8) 135.9(5) 1_555 1_555 1_555
H(6) C(6) H(9) 95.1(4) 1_555 1_555 1_555
H(6) C(6) H(10) 95.1(4) 1_555 1_555 1_555
H(7) C(6) H(8) 95.4(4) 1_555 1_555 1_555
H(7) C(6) H(9) 135.9(5) 1_555 1_555 1_555
H(7) C(6) H(10) 94.8(4) 1_555 1_555 1_555
H(8) C(6) H(9) 109.5(6) 1_555 1_555 1_555
H(8) C(6) H(10) 109.5(6) 1_555 1_555 1_555
H(9) C(6) H(10) 109.5(6) 1_555 1_555 1_555
N(2) C(7) C(2) 27.9(3) 1_555 1_555 1_555
N(2) C(7) C(8) 113.8(6) 1_555 1_555 1_555
N(2) C(7) C(9) 31.5(3) 1_555 1_555 1_555
N(2) C(7) H(11) 108.4(7) 1_555 1_555 1_555
N(2) C(7) H(12) 108.4(5) 1_555 1_555 1_555
N(2) C(7) H(13) 140.3(5) 1_555 1_555 1_555
N(2) C(7) H(14) 99.1(4) 1_555 1_555 1_555
N(2) C(7) H(15) 98.9(4) 1_555 1_555 1_555
N(2) C(7) H(16) 49.8(3) 1_555 1_555 1_555
N(2) C(7) H(20) 64.7(3) 1_555 1_555 1_555
C(2) C(7) C(8) 125.4(5) 1_555 1_555 1_555
C(2) C(7) C(9) 59.4(3) 1_555 1_555 1_555
C(2) C(7) H(11) 119.2(6) 1_555 1_555 1_555
C(2) C(7) H(12) 80.5(4) 1_555 1_555 1_555
C(2) C(7) H(13) 146.8(4) 1_555 1_555 1_555
C(2) C(7) H(14) 101.9(3) 1_555 1_555 1_555
C(2) C(7) H(15) 120.8(3) 1_555 1_555 1_555
C(2) C(7) H(16) 77.2(3) 1_555 1_555 1_555
C(2) C(7) H(20) 85.8(3) 1_555 1_555 1_555
C(8) C(7) C(9) 97.8(5) 1_555 1_555 1_555
C(8) C(7) H(11) 108.4(6) 1_555 1_555 1_555
C(8) C(7) H(12) 108.4(8) 1_555 1_555 1_555
C(8) C(7) H(13) 26.5(4) 1_555 1_555 1_555
C(8) C(7) H(14) 26.5(3) 1_555 1_555 1_555
C(8) C(7) H(15) 26.5(4) 1_555 1_555 1_555
C(8) C(7) H(16) 77.2(5) 1_555 1_555 1_555
C(8) C(7) H(20) 110.8(5) 1_555 1_555 1_555
C(9) C(7) H(11) 89.7(5) 1_555 1_555 1_555
C(9) C(7) H(12) 139.8(5) 1_555 1_555 1_555
C(9) C(7) H(13) 120.6(3) 1_555 1_555 1_555
C(9) C(7) H(14) 96.4(3) 1_555 1_555 1_555
C(9) C(7) H(15) 75.1(3) 1_555 1_555 1_555
C(9) C(7) H(16) 21.5(1) 1_555 1_555 1_555
C(9) C(7) H(20) 42.7(2) 1_555 1_555 1_555
H(11) C(7) H(12) 109.5(7) 1_555 1_555 1_555
H(11) C(7) H(13) 93.7(4) 1_555 1_555 1_555
H(11) C(7) H(14) 134.9(5) 1_555 1_555 1_555
H(11) C(7) H(15) 94.4(4) 1_555 1_555 1_555
H(11) C(7) H(16) 90.4(4) 1_555 1_555 1_555
H(11) C(7) H(20) 47.1(4) 1_555 1_555 1_555
H(12) C(7) H(13) 93.9(5) 1_555 1_555 1_555
H(12) C(7) H(14) 94.2(5) 1_555 1_555 1_555
H(12) C(7) H(15) 134.9(6) 1_555 1_555 1_555
H(12) C(7) H(16) 155.5(5) 1_555 1_555 1_555
H(12) C(7) H(20) 139.3(6) 1_555 1_555 1_555
H(13) C(7) H(14) 45.5(2) 1_555 1_555 1_555
H(13) C(7) H(15) 45.5(2) 1_555 1_555 1_555
H(13) C(7) H(16) 99.2(3) 1_555 1_555 1_555
H(13) C(7) H(20) 117.0(2) 1_555 1_555 1_555
H(14) C(7) H(15) 45.5(2) 1_555 1_555 1_555
H(14) C(7) H(16) 80.7(2) 1_555 1_555 1_555
H(14) C(7) H(20) 126.2(3) 1_555 1_555 1_555
H(15) C(7) H(16) 53.6(2) 1_555 1_555 1_555
H(15) C(7) H(20) 84.7(2) 1_555 1_555 1_555
H(16) C(7) H(20) 48.8(1) 1_555 1_555 1_555
N(2) C(8) C(7) 33.0(4) 1_555 1_555 1_555
N(2) C(8) H(11) 51.5(2) 1_555 1_555 1_555
N(2) C(8) H(12) 51.5(2) 1_555 1_555 1_555
N(2) C(8) H(13) 142.5(7) 1_555 1_555 1_555
N(2) C(8) H(14) 91.4(5) 1_555 1_555 1_555
N(2) C(8) H(15) 91.2(6) 1_555 1_555 1_555
N(2) C(8) H(16) 45.1(2) 1_555 1_555 1_555
C(7) C(8) H(11) 26.9(3) 1_555 1_555 1_555
C(7) C(8) H(12) 26.9(3) 1_555 1_555 1_555
C(7) C(8) H(13) 109.5(8) 1_555 1_555 1_555
C(7) C(8) H(14) 109.5(8) 1_555 1_555 1_555
C(7) C(8) H(15) 109.5(8) 1_555 1_555 1_555
C(7) C(8) H(16) 70.2(5) 1_555 1_555 1_555
H(11) C(8) H(12) 45.8(2) 1_555 1_555 1_555
H(11) C(8) H(13) 94.5(5) 1_555 1_555 1_555
H(11) C(8) H(14) 136.4(7) 1_555 1_555 1_555
H(11) C(8) H(15) 95.2(5) 1_555 1_555 1_555
H(11) C(8) H(16) 70.7(3) 1_555 1_555 1_555
H(12) C(8) H(13) 94.7(7) 1_555 1_555 1_555
H(12) C(8) H(14) 94.9(6) 1_555 1_555 1_555
H(12) C(8) H(15) 136.4(7) 1_555 1_555 1_555
H(12) C(8) H(16) 94.9(3) 1_555 1_555 1_555
H(13) C(8) H(14) 109.5(9) 1_555 1_555 1_555
H(13) C(8) H(15) 109.5(8) 1_555 1_555 1_555
H(13) C(8) H(16) 147.2(6) 1_555 1_555 1_555
H(14) C(8) H(15) 109.5(8) 1_555 1_555 1_555
H(14) C(8) H(16) 100.9(6) 1_555 1_555 1_555
H(15) C(8) H(16) 46.3(4) 1_555 1_555 1_555
N(2) C(9) C(2) 27.4(3) 1_555 1_555 1_555
N(2) C(9) C(7) 31.7(3) 1_555 1_555 1_555
N(2) C(9) C(10) 113.2(6) 1_555 1_555 1_555
N(2) C(9) H(11) 47.1(3) 1_555 1_555 1_555
N(2) C(9) H(15) 70.3(3) 1_555 1_555 1_555
N(2) C(9) H(16) 108.5(6) 1_555 1_555 1_555
N(2) C(9) H(17) 108.5(5) 1_555 1_555 1_555
N(2) C(9) H(18) 139.4(5) 1_555 1_555 1_555
N(2) C(9) H(19) 98.6(4) 1_555 1_555 1_555
N(2) C(9) H(20) 98.6(4) 1_555 1_555 1_555
C(2) C(9) C(7) 58.9(2) 1_555 1_555 1_555
C(2) C(9) C(10) 113.1(5) 1_555 1_555 1_555
C(2) C(9) H(11) 72.1(2) 1_555 1_555 1_555
C(2) C(9) H(15) 95.4(3) 1_555 1_555 1_555
C(2) C(9) H(16) 129.3(6) 1_555 1_555 1_555
C(2) C(9) H(17) 83.5(4) 1_555 1_555 1_555
C(2) C(9) H(18) 134.8(3) 1_555 1_555 1_555
C(2) C(9) H(19) 90.0(2) 1_555 1_555 1_555
C(2) C(9) H(20) 110.5(3) 1_555 1_555 1_555
C(7) C(9) C(10) 103.9(5) 1_555 1_555 1_555
C(7) C(9) H(11) 20.9(2) 1_555 1_555 1_555
C(7) C(9) H(15) 44.4(2) 1_555 1_555 1_555
C(7) C(9) H(16) 84.3(5) 1_555 1_555 1_555
C(7) C(9) H(17) 137.8(5) 1_555 1_555 1_555
C(7) C(9) H(18) 125.4(3) 1_555 1_555 1_555
C(7) C(9) H(19) 103.3(3) 1_555 1_555 1_555
C(7) C(9) H(20) 80.5(3) 1_555 1_555 1_555
C(10) C(9) H(11) 83.7(4) 1_555 1_555 1_555
C(10) C(9) H(15) 114.2(5) 1_555 1_555 1_555
C(10) C(9) H(16) 108.5(6) 1_555 1_555 1_555
C(10) C(9) H(17) 108.5(7) 1_555 1_555 1_555
C(10) C(9) H(18) 26.2(3) 1_555 1_555 1_555
C(10) C(9) H(19) 26.2(3) 1_555 1_555 1_555
C(10) C(9) H(20) 26.2(4) 1_555 1_555 1_555
H(11) C(9) H(15) 49.6(1) 1_555 1_555 1_555
H(11) C(9) H(16) 85.3(4) 1_555 1_555 1_555
H(11) C(9) H(17) 155.5(5) 1_555 1_555 1_555
H(11) C(9) H(18) 104.5(2) 1_555 1_555 1_555
H(11) C(9) H(19) 87.8(2) 1_555 1_555 1_555
H(11) C(9) H(20) 59.7(2) 1_555 1_555 1_555
H(15) C(9) H(16) 40.0(3) 1_555 1_555 1_555
H(15) C(9) H(17) 133.7(5) 1_555 1_555 1_555
H(15) C(9) H(18) 116.9(2) 1_555 1_555 1_555
H(15) C(9) H(19) 131.8(3) 1_555 1_555 1_555
H(15) C(9) H(20) 89.0(2) 1_555 1_555 1_555
H(16) C(9) H(17) 109.5(6) 1_555 1_555 1_555
H(16) C(9) H(18) 94.1(4) 1_555 1_555 1_555
H(16) C(9) H(19) 134.8(5) 1_555 1_555 1_555
H(16) C(9) H(20) 94.6(4) 1_555 1_555 1_555
H(17) C(9) H(18) 94.1(5) 1_555 1_555 1_555
H(17) C(9) H(19) 94.5(5) 1_555 1_555 1_555
H(17) C(9) H(20) 134.8(6) 1_555 1_555 1_555
H(18) C(9) H(19) 45.0(1) 1_555 1_555 1_555
H(18) C(9) H(20) 45.0(1) 1_555 1_555 1_555
H(19) C(9) H(20) 45.0(1) 1_555 1_555 1_555
N(2) C(10) C(9) 32.9(3) 1_555 1_555 1_555
N(2) C(10) H(11) 42.2(2) 1_555 1_555 1_555
N(2) C(10) H(13) 106.1(3) 1_555 1_555 1_545
N(2) C(10) H(16) 51.2(2) 1_555 1_555 1_555
N(2) C(10) H(17) 51.2(2) 1_555 1_555 1_555
N(2) C(10) H(18) 142.4(6) 1_555 1_555 1_555
N(2) C(10) H(19) 91.4(5) 1_555 1_555 1_555
N(2) C(10) H(20) 91.3(6) 1_555 1_555 1_555
C(9) C(10) H(11) 65.5(4) 1_555 1_555 1_555
C(9) C(10) H(13) 83.5(4) 1_555 1_555 1_545
C(9) C(10) H(16) 26.6(3) 1_555 1_555 1_555
C(9) C(10) H(17) 26.6(3) 1_555 1_555 1_555
C(9) C(10) H(18) 109.5(7) 1_555 1_555 1_555
C(9) C(10) H(19) 109.5(6) 1_555 1_555 1_555
C(9) C(10) H(20) 109.5(8) 1_555 1_555 1_555
H(11) C(10) H(13) 147.8(2) 1_555 1_555 1_545
H(11) C(10) H(16) 65.1(2) 1_555 1_555 1_555
H(11) C(10) H(17) 90.3(3) 1_555 1_555 1_555
H(11) C(10) H(18) 144.8(7) 1_555 1_555 1_555
H(11) C(10) H(19) 104.6(6) 1_555 1_555 1_555
H(11) C(10) H(20) 49.1(4) 1_555 1_555 1_555
H(13) C(10) H(16) 91.2(3) 1_545 1_555 1_555
H(13) C(10) H(17) 57.7(2) 1_545 1_555 1_555
H(13) C(10) H(18) 52.7(4) 1_545 1_555 1_555
H(13) C(10) H(19) 76.7(5) 1_545 1_555 1_555
H(13) C(10) H(20) 161.6(6) 1_545 1_555 1_555
H(16) C(10) H(17) 45.3(2) 1_555 1_555 1_555
H(16) C(10) H(18) 94.8(6) 1_555 1_555 1_555
H(16) C(10) H(19) 136.0(5) 1_555 1_555 1_555
H(16) C(10) H(20) 95.2(7) 1_555 1_555 1_555
H(17) C(10) H(18) 94.8(5) 1_555 1_555 1_555
H(17) C(10) H(19) 95.2(5) 1_555 1_555 1_555
H(17) C(10) H(20) 136.0(7) 1_555 1_555 1_555
H(18) C(10) H(19) 109.5(9) 1_555 1_555 1_555
H(18) C(10) H(20) 109.5(7) 1_555 1_555 1_555
H(19) C(10) H(20) 109.5(8) 1_555 1_555 1_555

loop_
_geom_bond_atom_site_label_1
_geom_bond_atom_site_label_2
_geom_bond_distance
_geom_bond_site_symmetry_1
_geom_bond_site_symmetry_2
Nb(1) Nb(1) 2.8928(9) 1_555 7_555
Nb(1) S(1) 2.520(1) 1_555 1_555
Nb(1) S(1) 2.520(1) 1_555 7_555
Nb(1) S(2) 2.492(1) 1_555 1_555
Nb(1) S(2) 2.496(1) 1_555 7_555
Nb(1) S(3) 2.598(2) 1_555 1_555
Nb(1) S(4) 2.586(1) 1_555 1_555
Nb(1) S(5) 2.569(2) 1_555 1_555
Nb(1) S(6) 2.619(2) 1_555 1_555
S(1) S(2) 2.033(2) 1_555 1_555
S(2) H(11) 2.987 1_555 4_564
S(3) S(4) 2.880(2) 1_555 1_555
S(3) N(1) 2.671(4) 1_555 1_555
S(3) C(1) 1.727(5) 1_555 1_555
S(3) H(2) 2.683 1_555 1_555
S(3) H(2) 2.997 1_555 3_565
S(3) H(3) 2.863 1_555 1_555
S(4) N(1) 2.689(4) 1_555 1_555
S(4) C(1) 1.708(5) 1_555 1_555
S(4) H(6) 2.531 1_555 1_555
S(5) S(6) 2.881(2) 1_555 1_555
S(5) N(2) 2.668(5) 1_555 1_555
S(5) C(2) 1.705(6) 1_555 1_555
S(5) H(12) 2.452 1_555 1_555
S(6) N(2) 2.679(5) 1_555 1_555
S(6) C(2) 1.723(6) 1_555 1_555
S(6) H(17) 2.564 1_555 1_555
N(1) C(1) 1.325(5) 1_555 1_555
N(1) C(3) 1.472(7) 1_555 1_555
N(1) C(4) 2.502(7) 1_555 1_555
N(1) C(5) 1.471(6) 1_555 1_555
N(1) C(6) 2.475(7) 1_555 1_555
N(1) H(1) 1.983 1_555 1_555
N(1) H(2) 1.983 1_555 1_555
N(1) H(3) 2.704 1_555 1_555
N(1) H(4) 2.704 1_555 1_555
N(1) H(6) 1.991 1_555 1_555
N(1) H(7) 1.991 1_555 1_555
N(1) H(8) 2.665 1_555 1_555
N(1) H(9) 2.670 1_555 1_555
N(2) C(2) 1.324(6) 1_555 1_555
N(2) C(7) 1.468(8) 1_555 1_555
N(2) C(8) 2.466(10) 1_555 1_555
N(2) C(9) 1.463(7) 1_555 1_555
N(2) C(10) 2.474(9) 1_555 1_555
N(2) H(11) 1.984 1_555 1_555
N(2) H(12) 1.984 1_555 1_555
N(2) H(14) 2.665 1_555 1_555
N(2) H(15) 2.661 1_555 1_555
N(2) H(16) 1.982 1_555 1_555
N(2) H(17) 1.982 1_555 1_555
N(2) H(19) 2.671 1_555 1_555
N(2) H(20) 2.670 1_555 1_555
C(1) C(3) 2.443(7) 1_555 1_555
C(1) C(5) 2.438(7) 1_555 1_555
C(1) H(2) 2.569 1_555 1_555
C(1) H(6) 2.486 1_555 1_555
C(1) H(7) 2.936 1_555 3_555
C(2) C(7) 2.428(8) 1_555 1_555
C(2) C(9) 2.439(8) 1_555 1_555
C(2) H(12) 2.457 1_555 1_555
C(2) H(17) 2.515 1_555 1_555
C(3) C(4) 1.492(8) 1_555 1_555
C(3) C(5) 2.510(9) 1_555 1_555
C(3) H(1) 0.950 1_555 1_555
C(3) H(2) 0.950 1_555 1_555
C(3) H(3) 2.018 1_555 1_555
C(3) H(4) 2.018 1_555 1_555
C(3) H(5) 2.018 1_555 1_555
C(3) H(7) 2.632 1_555 1_555
C(3) H(8) 2.867 1_555 1_555
C(4) H(1) 2.001 1_555 1_555
C(4) H(2) 2.001 1_555 1_555
C(4) H(3) 0.950 1_555 1_555
C(4) H(4) 0.950 1_555 1_555
C(4) H(5) 0.950 1_555 1_555
C(4) H(8) 2.950 1_555 1_555
C(4) H(10) 2.947 1_555 1_565
C(4) H(14) 2.869 1_555 3_565
C(5) C(6) 1.508(7) 1_555 1_555
C(5) H(1) 2.502 1_555 1_555
C(5) H(6) 0.950 1_555 1_555
C(5) H(7) 0.950 1_555 1_555
C(5) H(8) 2.033 1_555 1_555
C(5) H(9) 2.033 1_555 1_555
C(5) H(10) 2.033 1_555 1_555
C(6) H(4) 2.913 1_555 1_555
C(6) H(6) 2.024 1_555 1_555
C(6) H(7) 2.024 1_555 1_555
C(6) H(8) 0.950 1_555 1_555
C(6) H(9) 0.950 1_555 1_555
C(6) H(10) 0.950 1_555 1_555
C(7) C(8) 1.477(9) 1_555 1_555
C(7) C(9) 2.50(1) 1_555 1_555
C(7) H(11) 0.950 1_555 1_555
C(7) H(12) 0.950 1_555 1_555
C(7) H(13) 2.005 1_555 1_555
C(7) H(14) 2.005 1_555 1_555
C(7) H(15) 2.005 1_555 1_555
C(7) H(16) 2.581 1_555 1_555
C(7) H(20) 2.945 1_555 1_555
C(8) H(11) 1.992 1_555 1_555
C(8) H(12) 1.992 1_555 1_555
C(8) H(13) 0.950 1_555 1_555
C(8) H(14) 0.950 1_555 1_555
C(8) H(15) 0.950 1_555 1_555
C(8) H(16) 2.675 1_555 1_555
C(9) C(10) 1.500(8) 1_555 1_555
C(9) H(11) 2.666 1_555 1_555
C(9) H(15) 2.771 1_555 1_555
C(9) H(16) 0.950 1_555 1_555
C(9) H(17) 0.950 1_555 1_555
C(9) H(18) 2.026 1_555 1_555
C(9) H(19) 2.026 1_555 1_555
C(9) H(20) 2.026 1_555 1_555
C(10) H(11) 2.913 1_555 1_555
C(10) H(13) 2.855 1_555 1_545
C(10) H(16) 2.015 1_555 1_555
C(10) H(17) 2.015 1_555 1_555
C(10) H(18) 0.950 1_555 1_555
C(10) H(19) 0.950 1_555 1_555
C(10) H(20) 0.950 1_555 1_555

loop_
_geom_contact_atom_site_label_1
_geom_contact_atom_site_label_2
_geom_contact_distance
_geom_contact_site_symmetry_1
_geom_contact_site_symmetry_2
Nb(1) Nb(1) 2.8928(9) 1_555 7_555
Nb(1) S(1) 2.520(1) 1_555 1_555
Nb(1) S(1) 2.520(1) 1_555 7_555
Nb(1) S(3) 2.598(2) 1_555 1_555
Nb(1) S(4) 2.586(1) 1_555 1_555
Nb(1) S(5) 2.569(2) 1_555 1_555
Nb(1) S(6) 2.619(2) 1_555 1_555
S(3) S(4) 2.880(2) 1_555 1_555
S(3) N(1) 2.671(4) 1_555 1_555
S(4) N(1) 2.689(4) 1_555 1_555
S(5) S(6) 2.881(2) 1_555 1_555
S(5) N(2) 2.668(5) 1_555 1_555
S(6) N(2) 2.679(5) 1_555 1_555
N(1) C(4) 2.502(7) 1_555 1_555
C(3) C(5) 2.510(9) 1_555 1_555
S(1) S(1) 3.482(3) 1_555 7_565
N(1) C(5) 3.583(6) 1_555 3_555
